data_4322727
loop_
_publ_author_name
'Frederick A. Villamena'
'Michael H. Dickman'
'DeLanson R. Crist'

_publ_section_title
;
 Stabilization of a Nitroxide with a \b-Hydrogen by Metals: Structure and
 Magnetic Properties of Adducts of
 N-Oxy-N-tert-butyl-(2-pyridyl)phenylmethanamine with Mn(II), Ni(II), and
 Co(II) Hexafluoroacetylacetonates
;
_journal_name_full 'Inorganic Chemistry'
_journal_page_first 1454
_journal_page_last 1457
_journal_paper_doi 10.1021/ic971215l
_journal_volume 37
_journal_year 1998
_chemical_compound_source synthesized
_chemical_formula_sum 'C26 H21 F12 N2 Ni O5'
_chemical_formula_weight 728.16
_chemical_name_systematic
; 
 ? 
;
_space_group_IT_number 2
_symmetry_cell_setting triclinic
_symmetry_space_group_name_Hall '-P 1'
_symmetry_space_group_name_H-M 'P -1'
_atom_sites_solution_hydrogens difmap
_atom_sites_solution_primary direct
_atom_sites_solution_secondary difmap
_audit_creation_method SHELXL
_cell_angle_alpha 93.5830(10)
_cell_angle_beta 101.1200(10)
_cell_angle_gamma 100.1540(10)
_cell_formula_units_Z 2
_cell_length_a 7.8621(5)
_cell_length_b 11.3534(7)
_cell_length_c 17.4228(10)
_cell_measurement_reflns_used 8192
_cell_measurement_temperature 123(2)
_cell_measurement_theta_max 28.29
_cell_measurement_theta_min 1.20
_cell_volume 1494.57(16)
_computing_cell_refinement 'Siemens SAINT'
_computing_data_collection 'Siemens SMART'
_computing_data_reduction 'Siemens SAINT'
_computing_molecular_graphics 'Siemens SHELXTL'
_computing_publication_material 'Siemens SHELXTL'
_computing_structure_refinement 'SHELXL-93 (Sheldrick, 1993)'
_computing_structure_solution 'SHELXS-86 (Sheldrick, 1990)'
_diffrn_ambient_temperature 123(2)
_diffrn_measurement_device 'Siemens SMART CCD'
_diffrn_measurement_method '\w scans'
_diffrn_radiation_monochromator graphite
_diffrn_radiation_source 'normal-focus sealed tube'
_diffrn_radiation_type MoK\a
_diffrn_radiation_wavelength 0.71073
_diffrn_reflns_av_R_equivalents 0.0304
_diffrn_reflns_av_sigmaI/netI 0.0349
_diffrn_reflns_limit_h_max 10
_diffrn_reflns_limit_h_min -10
_diffrn_reflns_limit_k_max 14
_diffrn_reflns_limit_k_min -15
_diffrn_reflns_limit_l_max 22
_diffrn_reflns_limit_l_min -22
_diffrn_reflns_number 12249
_diffrn_reflns_theta_max 28.29
_diffrn_reflns_theta_min 1.20
_diffrn_standards_decay_% 0
_exptl_absorpt_coefficient_mu 0.763
_exptl_absorpt_correction_T_max 0.8944
_exptl_absorpt_correction_T_min 0.7466
_exptl_absorpt_correction_type empirical
_exptl_crystal_colour Green
_exptl_crystal_density_diffrn 1.618
_exptl_crystal_density_meas ?
_exptl_crystal_description Block
_exptl_crystal_F_000 734
_exptl_crystal_size_max 0.30
_exptl_crystal_size_mid 0.24
_exptl_crystal_size_min 0.22
_refine_diff_density_max 1.330
_refine_diff_density_min -0.598
_refine_diff_density_rms 0.075
_refine_ls_extinction_method none
_refine_ls_goodness_of_fit_all 1.055
_refine_ls_goodness_of_fit_obs 1.069
_refine_ls_hydrogen_treatment refall
_refine_ls_matrix_type full
_refine_ls_number_parameters 499
_refine_ls_number_reflns 6862
_refine_ls_number_restraints 0
_refine_ls_restrained_S_all 1.055
_refine_ls_restrained_S_obs 1.069
_refine_ls_R_factor_all 0.0579
_refine_ls_R_factor_obs 0.0514
_refine_ls_shift/esd_max -0.001
_refine_ls_shift/esd_mean 0.000
_refine_ls_structure_factor_coef Fsqd
_refine_ls_weighting_details 'w=1/[\s^2^(Fo^2^)+(0.0420P)^2^+2.7700P] where P=(Fo^2^+2Fc^2^)/3'
_refine_ls_weighting_scheme calc
_refine_ls_wR_factor_all 0.1242
_refine_ls_wR_factor_obs 0.1187
_reflns_number_observed 6154
_reflns_number_total 6862
_reflns_observed_criterion >2sigma(I)
_cod_data_source_file ic971215l_1.cif
_cod_data_source_block nis
_cod_depositor_comments
;
The following automatic conversions were performed:

'_exptl_crystal_density_meas' value 'not measured' was changed to '?'
- the value is perceived as not measured.

Automatic conversion script
Id: cif_fix_values 3008 2015-01-20 13:52:24Z robertas 

The following automatic conversions were performed:

'_refine_ls_weighting_scheme' value 'calc
w=1/[\s^2^(Fo^2^)+(0.0420P)^2^+2.7700P] where P=(Fo^2^+2Fc^2^)/3' was
changed to 'calc'. New tag '_refine_ls_weighting_details' was
created. The value of the new tag was set to
'w=1/[\s^2^(Fo^2^)+(0.0420P)^2^+2.7700P] where P=(Fo^2^+2Fc^2^)/3'.

Automatic conversion script
Id: cif_fix_values 3143 2015-03-26 13:38:13Z robertas 
;
_cod_original_cell_volume 1494.6(2)
_cod_database_code 4322727

loop_
_symmetry_equiv_pos_as_xyz
'x, y, z'
'-x, -y, -z'

loop_
_atom_site_aniso_label
_atom_site_aniso_U_11
_atom_site_aniso_U_22
_atom_site_aniso_U_33
_atom_site_aniso_U_23
_atom_site_aniso_U_13
_atom_site_aniso_U_12
Ni1 0.0206(2) 0.0204(2) 0.0242(2) 0.00617(12) 0.00127(12) 0.00246(12)
O1 0.0197(8) 0.0207(8) 0.0303(9) 0.0061(7) 0.0040(7) 0.0056(7)
O2 0.0269(9) 0.0290(10) 0.0267(9) 0.0050(8) -0.0002(7) 0.0033(8)
O3 0.0297(10) 0.0286(10) 0.0351(11) 0.0039(8) 0.0033(8) 0.0073(8)
O4 0.0270(10) 0.0242(9) 0.0354(10) 0.0091(8) 0.0007(8) 0.0000(7)
O5 0.0280(9) 0.0213(9) 0.0270(9) 0.0061(7) 0.0018(7) 0.0020(7)
N1 0.0195(10) 0.0284(11) 0.0251(11) 0.0067(9) 0.0042(8) 0.0049(8)
N2 0.0237(10) 0.0196(10) 0.0245(10) 0.0062(8) 0.0060(8) 0.0057(8)
C1 0.0213(12) 0.036(2) 0.0343(14) 0.0093(12) 0.0048(10) 0.0047(11)
C2 0.0185(12) 0.051(2) 0.039(2) 0.0133(13) 0.0076(11) 0.0094(12)
C3 0.0269(14) 0.048(2) 0.042(2) 0.0043(14) 0.0098(12) 0.0181(13)
C4 0.0279(14) 0.0340(15) 0.038(2) 0.0021(12) 0.0084(11) 0.0123(11)
C5 0.0196(11) 0.0307(13) 0.0236(12) 0.0062(10) 0.0027(9) 0.0067(10)
C6 0.0226(12) 0.0220(12) 0.0243(12) 0.0044(9) 0.0060(9) 0.0069(9)
C7 0.0198(11) 0.0256(12) 0.0251(12) 0.0009(10) 0.0080(9) 0.0053(9)
C8 0.0210(12) 0.0247(13) 0.0269(13) 0.0015(10) 0.0062(10) 0.0017(10)
C9 0.0268(13) 0.0353(14) 0.0252(13) 0.0047(11) 0.0058(10) 0.0053(11)
C10 0.0275(14) 0.043(2) 0.0268(14) -0.0051(12) 0.0049(11) 0.0005(12)
C11 0.040(2) 0.030(2) 0.039(2) -0.0053(12) 0.0088(13) -0.0047(13)
C12 0.0357(15) 0.0238(13) 0.0328(14) 0.0022(11) 0.0086(12) 0.0025(11)
C13 0.0345(14) 0.0270(13) 0.0248(13) 0.0075(10) 0.0099(11) 0.0061(11)
C14 0.045(2) 0.0281(15) 0.039(2) 0.0040(13) 0.0185(14) -0.0006(13)
C15 0.046(2) 0.041(2) 0.031(2) 0.0105(13) 0.0009(13) 0.0142(15)
C16 0.047(2) 0.033(2) 0.0289(14) 0.0033(12) 0.0172(13) 0.0040(13)
C17 0.038(2) 0.049(2) 0.0297(15) 0.0059(13) -0.0042(13) -0.0026(14)
C18 0.0308(14) 0.0346(15) 0.0288(14) 0.0056(11) -0.0001(11) -0.0001(11)
C19 0.047(2) 0.034(2) 0.032(2) -0.0019(12) 0.0035(13) 0.0037(13)
C20 0.042(2) 0.0308(14) 0.037(2) 0.0047(12) 0.0137(13) 0.0099(12)
C21 0.061(2) 0.044(2) 0.052(2) 0.000(2) 0.016(2) 0.021(2)
C22 0.043(2) 0.033(2) 0.059(2) 0.0138(15) 0.003(2) -0.0033(14)
C23 0.0327(14) 0.0212(12) 0.0342(14) 0.0044(10) 0.0065(11) 0.0012(10)
C24 0.0365(15) 0.0219(12) 0.0332(14) 0.0096(11) 0.0067(12) 0.0031(11)
C25 0.0305(13) 0.0254(13) 0.0260(13) 0.0059(10) 0.0049(10) 0.0056(10)
C26 0.0339(15) 0.0315(14) 0.038(2) 0.0120(12) -0.0003(12) 0.0042(12)
F1 0.088(2) 0.072(2) 0.0467(13) -0.0144(12) -0.0292(12) 0.0081(14)
F2 0.0314(11) 0.132(2) 0.0500(13) 0.0225(14) -0.0024(9) 0.0050(13)
F3 0.0611(14) 0.0697(15) 0.0485(12) 0.0292(11) -0.0120(10) -0.0021(11)
F4 0.0582(15) 0.072(2) 0.108(2) -0.0020(15) 0.0240(15) 0.0329(13)
F5 0.137(3) 0.0506(14) 0.077(2) 0.0235(13) 0.041(2) 0.054(2)
F6 0.090(2) 0.0519(14) 0.077(2) -0.0180(12) 0.0116(14) 0.0278(13)
F7 0.182(4) 0.080(2) 0.081(2) -0.044(2) 0.059(2) -0.087(2)
F8 0.0551(13) 0.0370(11) 0.091(2) 0.0279(11) 0.0140(12) -0.0065(9)
F9 0.0342(12) 0.061(2) 0.184(3) 0.052(2) 0.007(2) -0.0031(11)
F10 0.0456(13) 0.119(2) 0.088(2) -0.029(2) -0.0161(13) 0.0414(15)
F11 0.062(2) 0.125(2) 0.080(2) 0.079(2) -0.0218(13) -0.018(2)
F12 0.080(2) 0.0418(12) 0.0573(13) -0.0005(10) -0.0370(12) 0.0085(11)

loop_
_atom_site_label
_atom_site_type_symbol
_atom_site_fract_x
_atom_site_fract_y
_atom_site_fract_z
_atom_site_U_iso_or_equiv
_atom_site_thermal_displace_type
_atom_site_occupancy
_atom_site_calc_flag
_atom_site_refinement_flags
_atom_site_disorder_group
Ni1 Ni 0.35296(4) 0.31287(3) 0.24757(2) 0.02219(10) Uani 1 d . .
O1 O 0.5471(2) 0.4493(2) 0.24767(11) 0.0234(4) Uani 1 d . .
O2 O 0.2119(2) 0.3192(2) 0.13840(11) 0.0285(4) Uani 1 d . .
O3 O 0.4850(3) 0.1978(2) 0.20127(12) 0.0314(4) Uani 1 d . .
O4 O 0.1746(2) 0.1637(2) 0.25870(12) 0.0300(4) Uani 1 d . .
O5 O 0.4987(2) 0.2889(2) 0.35350(11) 0.0262(4) Uani 1 d . .
N1 N 0.2114(3) 0.4341(2) 0.28748(13) 0.0242(4) Uani 1 d . .
N2 N 0.5090(3) 0.5507(2) 0.22869(12) 0.0221(4) Uani 1 d . .
C1 C 0.0499(4) 0.3862(3) 0.3009(2) 0.0305(6) Uani 1 d . .
C2 C -0.0596(4) 0.4537(3) 0.3281(2) 0.0351(6) Uani 1 d . .
C3 C -0.0044(4) 0.5773(3) 0.3418(2) 0.0371(7) Uani 1 d . .
C4 C 0.1563(4) 0.6280(3) 0.3264(2) 0.0325(6) Uani 1 d . .
C5 C 0.2616(3) 0.5546(2) 0.29906(15) 0.0245(5) Uani 1 d . .
C6 C 0.4399(3) 0.6187(2) 0.28565(15) 0.0224(5) Uani 1 d . .
C7 C 0.5716(3) 0.6557(2) 0.36355(15) 0.0230(5) Uani 1 d . .
C8 C 0.6038(3) 0.5729(2) 0.4177(2) 0.0244(5) Uani 1 d . .
C9 C 0.7241(4) 0.6092(3) 0.4884(2) 0.0290(6) Uani 1 d . .
C10 C 0.8111(4) 0.7277(3) 0.5058(2) 0.0337(6) Uani 1 d . .
C11 C 0.7790(4) 0.8106(3) 0.4527(2) 0.0384(7) Uani 1 d . .
C12 C 0.6598(4) 0.7750(3) 0.3816(2) 0.0310(6) Uani 1 d . .
C13 C 0.5385(4) 0.5946(2) 0.1519(2) 0.0280(5) Uani 1 d . .
C14 C 0.6804(5) 0.7101(3) 0.1713(2) 0.0373(7) Uani 1 d . .
C15 C 0.3644(5) 0.6184(3) 0.1057(2) 0.0391(7) Uani 1 d . .
C16 C 0.6054(5) 0.4979(3) 0.1081(2) 0.0354(6) Uani 1 d . .
C17 C 0.0327(4) 0.2427(3) 0.0163(2) 0.0420(7) Uani 1 d . .
C18 C 0.1856(4) 0.2348(3) 0.0843(2) 0.0329(6) Uani 1 d . .
C19 C 0.2756(5) 0.1408(3) 0.0795(2) 0.0389(7) Uani 1 d . .
C20 C 0.4183(4) 0.1302(3) 0.1391(2) 0.0355(6) Uani 1 d . .
C21 C 0.5067(5) 0.0210(3) 0.1311(2) 0.0505(9) Uani 1 d . .
C22 C 0.0630(5) -0.0282(3) 0.2886(2) 0.0467(8) Uani 1 d . .
C23 C 0.2096(4) 0.0851(2) 0.3034(2) 0.0298(6) Uani 1 d . .
C24 C 0.3567(4) 0.0879(2) 0.3623(2) 0.0306(6) Uani 1 d . .
C25 C 0.4899(4) 0.1907(2) 0.3822(2) 0.0273(5) Uani 1 d . .
C26 C 0.6504(4) 0.1845(3) 0.4472(2) 0.0352(6) Uani 1 d . .
F1 F 0.0015(4) 0.1542(2) -0.04098(14) 0.0765(8) Uani 1 d . .
F2 F -0.1151(3) 0.2430(3) 0.04137(14) 0.0734(8) Uani 1 d . .
F3 F 0.0671(3) 0.3440(2) -0.01668(13) 0.0638(7) Uani 1 d . .
F4 F 0.6754(3) 0.0545(2) 0.1304(2) 0.0765(8) Uani 1 d . .
F5 F 0.4986(4) -0.0419(2) 0.1929(2) 0.0804(9) Uani 1 d . .
F6 F 0.4332(4) -0.0553(2) 0.0677(2) 0.0729(7) Uani 1 d . .
F7 F 0.0587(6) -0.0888(3) 0.2235(2) 0.126(2) Uani 1 d . .
F8 F 0.0786(3) -0.1005(2) 0.3453(2) 0.0621(6) Uani 1 d . .
F9 F -0.0946(3) 0.0000(2) 0.2872(2) 0.0951(11) Uani 1 d . .
F10 F 0.7664(3) 0.1357(3) 0.4179(2) 0.0870(10) Uani 1 d . .
F11 F 0.6094(3) 0.1202(3) 0.5035(2) 0.0957(12) Uani 1 d . .
F12 F 0.7349(3) 0.2905(2) 0.48134(14) 0.0673(7) Uani 1 d . .
H1 H 0.0153(41) 0.3033(30) 0.2897(18) 0.026(8) Uiso 1 d . .
H2 H -0.1655(46) 0.4144(30) 0.3377(19) 0.034(9) Uiso 1 d . .
H3 H -0.0768(49) 0.6240(33) 0.3604(21) 0.043(10) Uiso 1 d . .
H4 H 0.1972(49) 0.7166(35) 0.3355(22) 0.047(10) Uiso 1 d . .
H6 H 0.4218(40) 0.6909(28) 0.2634(18) 0.025(7) Uiso 1 d . .
H8 H 0.5507(43) 0.4959(31) 0.4069(19) 0.030(8) Uiso 1 d . .
H9 H 0.7482(45) 0.5538(31) 0.5246(21) 0.037(9) Uiso 1 d . .
H10 H 0.8947(41) 0.7502(27) 0.5554(18) 0.025(8) Uiso 1 d . .
H11 H 0.8342(52) 0.8858(37) 0.4628(23) 0.048(11) Uiso 1 d . .
H12 H 0.6330(44) 0.8313(31) 0.3463(20) 0.034(9) Uiso 1 d . .
H14A H 0.6988(57) 0.7404(39) 0.1164(27) 0.067(13) Uiso 1 d . .
H14B H 0.6445(43) 0.7666(31) 0.2012(20) 0.032(8) Uiso 1 d . .
H14C H 0.7959(55) 0.6858(36) 0.2002(24) 0.053(11) Uiso 1 d . .
H15A H 0.2676(49) 0.5483(34) 0.0967(21) 0.040(9) Uiso 1 d . .
H15B H 0.3264(51) 0.6895(36) 0.1337(23) 0.052(11) Uiso 1 d . .
H15C H 0.3807(49) 0.6470(33) 0.0518(23) 0.048(10) Uiso 1 d . .
H16A H 0.7279(48) 0.4817(31) 0.1415(21) 0.040(9) Uiso 1 d . .
H16B H 0.5129(47) 0.4234(32) 0.0934(20) 0.038(9) Uiso 1 d . .
H16C H 0.6271(50) 0.5295(35) 0.0570(23) 0.050(11) Uiso 1 d . .
H19 H 0.2431(52) 0.0829(36) 0.0381(24) 0.051(11) Uiso 1 d . .
H24 H 0.3616(46) 0.0210(33) 0.3895(21) 0.040(9) Uiso 1 d . .

loop_
_atom_type_symbol
_atom_type_description
_atom_type_scat_dispersion_real
_atom_type_scat_dispersion_imag
_atom_type_scat_source
C C 0.0033 0.0016 'International Tables Vol C Tables 4.2.6.8 and 6.1.1.4'
H H 0.0000 0.0000 'International Tables Vol C Tables 4.2.6.8 and 6.1.1.4'
N N 0.0061 0.0033 'International Tables Vol C Tables 4.2.6.8 and 6.1.1.4'
O O 0.0106 0.0060 'International Tables Vol C Tables 4.2.6.8 and 6.1.1.4'
F F 0.0171 0.0103 'International Tables Vol C Tables 4.2.6.8 and 6.1.1.4'
Ni Ni 0.3393 1.1124 'International Tables Vol C Tables 4.2.6.8 and 6.1.1.4'

loop_
_geom_angle_atom_site_label_1
_geom_angle_atom_site_label_2
_geom_angle_atom_site_label_3
_geom_angle
_geom_angle_site_symmetry_1
_geom_angle_site_symmetry_3
_geom_angle_publ_flag
O1 Ni1 O2 98.04(8) . . ?
O1 Ni1 O3 90.81(8) . . ?
O2 Ni1 O3 88.91(8) . . ?
O1 Ni1 O5 84.73(7) . . ?
O2 Ni1 O5 173.90(8) . . ?
O3 Ni1 O5 85.61(8) . . ?
O1 Ni1 O4 172.45(7) . . ?
O2 Ni1 O4 88.93(8) . . ?
O3 Ni1 O4 86.39(8) . . ?
O5 Ni1 O4 88.06(7) . . ?
O1 Ni1 N1 88.68(8) . . ?
O2 Ni1 N1 87.36(8) . . ?
O3 Ni1 N1 176.13(8) . . ?
O5 Ni1 N1 98.16(8) . . ?
O4 Ni1 N1 94.58(8) . . ?
N2 O1 Ni1 118.88(14) . . ?
C18 O2 Ni1 122.8(2) . . ?
C20 O3 Ni1 122.4(2) . . ?
C23 O4 Ni1 124.0(2) . . ?
C25 O5 Ni1 124.0(2) . . ?
C5 N1 C1 117.1(2) . . ?
C5 N1 Ni1 126.6(2) . . ?
C1 N1 Ni1 116.3(2) . . ?
O1 N2 C6 116.6(2) . . ?
O1 N2 C13 120.2(2) . . ?
C6 N2 C13 123.2(2) . . ?
N1 C1 C2 123.6(3) . . ?
N1 C1 H1 115.6(19) . . ?
C2 C1 H1 120.8(19) . . ?
C1 C2 C3 118.7(3) . . ?
C1 C2 H2 118.6(21) . . ?
C3 C2 H2 122.7(21) . . ?
C4 C3 C2 118.7(3) . . ?
C4 C3 H3 121.7(23) . . ?
C2 C3 H3 119.7(23) . . ?
C3 C4 C5 119.9(3) . . ?
C3 C4 H4 119.7(22) . . ?
C5 C4 H4 120.5(22) . . ?
N1 C5 C4 122.0(2) . . ?
N1 C5 C6 121.9(2) . . ?
C4 C5 C6 116.1(2) . . ?
N2 C6 C7 112.7(2) . . ?
N2 C6 C5 113.2(2) . . ?
C7 C6 C5 110.8(2) . . ?
N2 C6 H6 105.8(18) . . ?
C7 C6 H6 106.5(19) . . ?
C5 C6 H6 107.3(18) . . ?
C8 C7 C12 119.3(2) . . ?
C8 C7 C6 121.2(2) . . ?
C12 C7 C6 119.5(2) . . ?
C9 C8 C7 120.0(3) . . ?
C9 C8 H8 119.2(21) . . ?
C7 C8 H8 120.7(21) . . ?
C10 C9 C8 120.3(3) . . ?
C10 C9 H9 119.2(22) . . ?
C8 C9 H9 120.5(22) . . ?
C11 C10 C9 120.0(3) . . ?
C11 C10 H10 121.5(19) . . ?
C9 C10 H10 118.4(18) . . ?
C10 C11 C12 120.1(3) . . ?
C10 C11 H11 120.9(26) . . ?
C12 C11 H11 119.0(26) . . ?
C11 C12 C7 120.3(3) . . ?
C11 C12 H12 120.7(21) . . ?
C7 C12 H12 118.9(21) . . ?
N2 C13 C16 107.7(2) . . ?
N2 C13 C15 108.7(2) . . ?
C16 C13 C15 111.5(3) . . ?
N2 C13 C14 107.2(2) . . ?
C16 C13 C14 110.0(2) . . ?
C15 C13 C14 111.5(3) . . ?
C13 C14 H14A 106.2(24) . . ?
C13 C14 H14B 110.4(21) . . ?
H14A C14 H14B 111.5(31) . . ?
C13 C14 H14C 106.8(22) . . ?
H14A C14 H14C 109.3(32) . . ?
H14B C14 H14C 112.3(30) . . ?
C13 C15 H15A 113.6(21) . . ?
C13 C15 H15B 110.6(22) . . ?
H15A C15 H15B 109.0(30) . . ?
C13 C15 H15C 110.1(21) . . ?
H15A C15 H15C 108.7(29) . . ?
H15B C15 H15C 104.3(29) . . ?
C13 C16 H16A 110.8(19) . . ?
C13 C16 H16B 110.8(20) . . ?
H16A C16 H16B 112.8(28) . . ?
C13 C16 H16C 106.9(22) . . ?
H16A C16 H16C 108.8(29) . . ?
H16B C16 H16C 106.4(29) . . ?
F2 C17 F3 106.9(3) . . ?
F2 C17 F1 107.8(3) . . ?
F3 C17 F1 106.1(3) . . ?
F2 C17 C18 111.3(3) . . ?
F3 C17 C18 110.6(3) . . ?
F1 C17 C18 113.8(3) . . ?
O2 C18 C19 128.6(3) . . ?
O2 C18 C17 112.7(3) . . ?
C19 C18 C17 118.7(3) . . ?
C18 C19 C20 121.2(3) . . ?
C18 C19 H19 121.3(25) . . ?
C20 C19 H19 117.5(25) . . ?
O3 C20 C19 128.7(3) . . ?
O3 C20 C21 113.2(3) . . ?
C19 C20 C21 118.1(3) . . ?
F4 C21 F6 107.8(3) . . ?
F4 C21 F5 106.5(3) . . ?
F6 C21 F5 106.4(3) . . ?
F4 C21 C20 111.3(3) . . ?
F6 C21 C20 114.6(3) . . ?
F5 C21 C20 109.8(3) . . ?
F7 C22 F8 108.2(3) . . ?
F7 C22 F9 108.8(4) . . ?
F8 C22 F9 103.5(3) . . ?
F7 C22 C23 111.2(3) . . ?
F8 C22 C23 113.5(3) . . ?
F9 C22 C23 111.3(3) . . ?
O4 C23 C24 129.2(3) . . ?
O4 C23 C22 112.7(3) . . ?
C24 C23 C22 118.1(3) . . ?
C23 C24 C25 121.1(2) . . ?
C23 C24 H24 117.8(22) . . ?
C25 C24 H24 121.0(22) . . ?
O5 C25 C24 128.7(3) . . ?
O5 C25 C26 114.0(2) . . ?
C24 C25 C26 117.4(2) . . ?
F12 C26 F10 106.0(3) . . ?
F12 C26 F11 106.6(3) . . ?
F10 C26 F11 106.9(3) . . ?
F12 C26 C25 113.2(2) . . ?
F10 C26 C25 110.5(3) . . ?
F11 C26 C25 113.4(3) . . ?

loop_
_geom_bond_atom_site_label_1
_geom_bond_atom_site_label_2
_geom_bond_distance
_geom_bond_site_symmetry_2
_geom_bond_publ_flag
Ni1 O1 1.973(2) . ?
Ni1 O2 2.021(2) . ?
Ni1 O3 2.026(2) . ?
Ni1 O5 2.037(2) . ?
Ni1 O4 2.045(2) . ?
Ni1 N1 2.082(2) . ?
O1 N2 1.287(3) . ?
O2 C18 1.262(3) . ?
O3 C20 1.254(4) . ?
O4 C23 1.254(3) . ?
O5 C25 1.246(3) . ?
N1 C5 1.346(3) . ?
N1 C1 1.360(3) . ?
N2 C6 1.462(3) . ?
N2 C13 1.501(3) . ?
C1 C2 1.378(4) . ?
C1 H1 0.93(3) . ?
C2 C3 1.385(5) . ?
C2 H2 0.92(3) . ?
C3 C4 1.376(4) . ?
C3 H3 0.93(4) . ?
C4 C5 1.398(4) . ?
C4 H4 0.99(4) . ?
C5 C6 1.529(3) . ?
C6 C7 1.525(4) . ?
C6 H6 0.95(3) . ?
C7 C8 1.393(4) . ?
C7 C12 1.395(4) . ?
C8 C9 1.390(4) . ?
C8 H8 0.89(3) . ?
C9 C10 1.384(4) . ?
C9 H9 0.93(4) . ?
C10 C11 1.381(5) . ?
C10 H10 0.97(3) . ?
C11 C12 1.390(4) . ?
C11 H11 0.88(4) . ?
C12 H12 0.94(3) . ?
C13 C16 1.523(4) . ?
C13 C15 1.526(4) . ?
C13 C14 1.536(4) . ?
C14 H14A 1.06(5) . ?
C14 H14B 0.92(3) . ?
C14 H14C 1.04(4) . ?
C15 H15A 0.98(4) . ?
C15 H15B 1.04(4) . ?
C15 H15C 1.04(4) . ?
C16 H16A 1.08(4) . ?
C16 H16B 1.00(4) . ?
C16 H16C 1.01(4) . ?
C17 F2 1.318(4) . ?
C17 F3 1.327(4) . ?
C17 F1 1.327(4) . ?
C17 C18 1.535(4) . ?
C18 C19 1.387(5) . ?
C19 C20 1.402(5) . ?
C19 H19 0.91(4) . ?
C20 C21 1.535(5) . ?
C21 F4 1.317(5) . ?
C21 F6 1.327(4) . ?
C21 F5 1.336(5) . ?
C22 F7 1.282(5) . ?
C22 F8 1.324(4) . ?
C22 F9 1.329(4) . ?
C22 C23 1.539(4) . ?
C23 C24 1.384(4) . ?
C24 C25 1.399(4) . ?
C24 H24 0.92(4) . ?
C25 C26 1.540(4) . ?
C26 F12 1.311(4) . ?
C26 F10 1.312(4) . ?
C26 F11 1.313(4) . ?

loop_
_geom_torsion_atom_site_label_1
_geom_torsion_atom_site_label_2
_geom_torsion_atom_site_label_3
_geom_torsion_atom_site_label_4
_geom_torsion
_geom_torsion_site_symmetry_1
_geom_torsion_site_symmetry_2
_geom_torsion_site_symmetry_3
_geom_torsion_site_symmetry_4
_geom_torsion_publ_flag
Ni1 N1 C5 C6 -1.9(3) . . . . ?
N1 C5 C6 N2 26.1(3) . . . . ?
C5 C6 N2 O1 -64.2(3) . . . . ?
C6 N2 O1 Ni1 71.8(2) . . . . ?
N2 O1 Ni1 N1 -35.7(2) . . . . ?
O1 Ni1 N1 C5 3.2(2) . . . . ?
N1 C5 C6 C7 -101.6(3) . . . . ?
C5 C6 C7 C8 52.2(3) . . . . ?
C6 C7 C8 C9 -179.8(2) . . . . ?
C7 C8 C9 C10 0.7(4) . . . . ?
C8 C9 C10 C11 -0.2(4) . . . . ?
C9 C10 C11 C12 -0.2(5) . . . . ?
C10 C11 C12 C7 0.2(5) . . . . ?
C11 C12 C7 C8 0.3(4) . . . . ?
C12 C7 C8 C9 -0.7(4) . . . . ?
C3 C4 C5 N1 -0.4(4) . . . . ?
C4 C5 N1 C1 2.3(4) . . . . ?
C5 N1 C1 C2 -2.6(4) . . . . ?
N1 C1 C2 C3 0.9(5) . . . . ?
C1 C2 C3 C4 1.1(5) . . . . ?
C2 C3 C4 C5 -1.3(5) . . . . ?
C3 C4 C5 C6 -178.5(3) . . . . ?
C4 C5 C6 N2 -155.9(2) . . . . ?
C5 C6 N2 C13 116.7(3) . . . . ?
